data_4312492
loop_
_publ_author_name
'Daniel L. Reger'
'James R. Gardinier'
'Perry J. Pellechia'
'Mark D. Smith'
'Kenneth J. Brown'

_publ_section_title
;
 Synthesis and Properties of Rhenium Carbonyl Complexes of
 \a,\a'-Bis[(1-pyrenyl)pyrazol-1-yl]alkane Ligands
;
_journal_name_full 'Inorganic Chemistry'
_journal_page_first 7635
_journal_page_last 7643
_journal_paper_doi 10.1021/ic034631g
_journal_volume 42
_journal_year 2003
_chemical_formula_moiety
; 
[Re Br (C45 H30 N4 O3)] 0.25(C3 H6 O), 0.25(C4 H10 O) 
;
_chemical_formula_sum 'C46.75 H34 Br N4 O3.5 Re'
_chemical_formula_weight 973.89
_chemical_name_systematic
; 
 ? 
;
_space_group_IT_number 2
_symmetry_cell_setting triclinic
_symmetry_space_group_name_Hall '-P 1'
_symmetry_space_group_name_H-M 'P -1'
_atom_sites_solution_hydrogens geom
_atom_sites_solution_primary direct
_atom_sites_solution_secondary difmap
_audit_creation_method SHELXL-97
_cell_angle_alpha 66.333(2)
_cell_angle_beta 78.312(2)
_cell_angle_gamma 83.869(2)
_cell_formula_units_Z 2
_cell_length_a 8.6491(8)
_cell_length_b 14.6714(13)
_cell_length_c 17.2380(16)
_cell_measurement_reflns_used 5195
_cell_measurement_temperature 150(1)
_cell_measurement_theta_max 23.263
_cell_measurement_theta_min 2.089
_cell_volume 1961.1(3)
_computing_cell_refinement 'SAINT+ NT V6.22 (Bruker, 2001)'
_computing_data_collection 'SMART NT V5.625 (Bruker, 1998)'
_computing_data_reduction 'SAINT+ NT V6.22'
_computing_molecular_graphics 'SHELXTL V6.1 (Sheldrick, 2000)'
_computing_publication_material 'SHELXTL V6.1'
_computing_structure_refinement 'SHELXL-97 (Sheldrick, 1997)'
_computing_structure_solution 'SHELXS-97 (Sheldrick, 1990)'
_diffrn_ambient_temperature 150(1)
_diffrn_measured_fraction_theta_full 0.995
_diffrn_measured_fraction_theta_max 0.995
_diffrn_measurement_device_type 'Bruker SMART APEX CCD diffractometer'
_diffrn_measurement_method 'omega scans'
_diffrn_radiation_monochromator graphite
_diffrn_radiation_source 'sealed tube'
_diffrn_radiation_type MoK\a
_diffrn_radiation_wavelength 0.71073
_diffrn_reflns_av_R_equivalents 0.0538
_diffrn_reflns_av_sigmaI/netI 0.0736
_diffrn_reflns_limit_h_max 9
_diffrn_reflns_limit_h_min -9
_diffrn_reflns_limit_k_max 16
_diffrn_reflns_limit_k_min -16
_diffrn_reflns_limit_l_max 19
_diffrn_reflns_limit_l_min -19
_diffrn_reflns_number 13374
_diffrn_reflns_theta_full 23.32
_diffrn_reflns_theta_max 23.32
_diffrn_reflns_theta_min 1.31
_diffrn_standards_decay_% none
_exptl_absorpt_coefficient_mu 4.166
_exptl_absorpt_correction_T_max 1.0000
_exptl_absorpt_correction_T_min 0.6277
_exptl_absorpt_correction_type multi-scan
_exptl_absorpt_process_details '(SADABS, Bruker, 2001)'
_exptl_crystal_colour colorless
_exptl_crystal_density_diffrn 1.649
_exptl_crystal_density_method 'not measured'
_exptl_crystal_description needle
_exptl_crystal_F_000 961
_exptl_crystal_size_max 0.22
_exptl_crystal_size_mid 0.06
_exptl_crystal_size_min 0.04
_refine_diff_density_max 2.366
_refine_diff_density_min -1.400
_refine_diff_density_rms 0.167
_refine_ls_extinction_method none
_refine_ls_goodness_of_fit_ref 1.067
_refine_ls_hydrogen_treatment constr
_refine_ls_matrix_type full
_refine_ls_number_parameters 509
_refine_ls_number_reflns 5656
_refine_ls_number_restraints 16
_refine_ls_restrained_S_all 1.070
_refine_ls_R_factor_all 0.0706
_refine_ls_R_factor_gt 0.0542
_refine_ls_shift/su_max 0.000
_refine_ls_shift/su_mean 0.000
_refine_ls_structure_factor_coef Fsqd
_refine_ls_weighting_details 'calc w=1/[\s^2^(Fo^2^)+(0.0709P)^2^+0.0000P] where P=(Fo^2^+2Fc^2^)/3'
_refine_ls_weighting_scheme calc
_refine_ls_wR_factor_gt 0.1225
_refine_ls_wR_factor_ref 0.1293
_reflns_number_gt 4617
_reflns_number_total 5656
_reflns_threshold_expression >2sigma(I)
_cod_data_source_file ic034631gsi20030606_114842_1.cif
_cod_data_source_block compound6
_cod_depositor_comments
;
The following automatic conversions were performed:

'_symmetry_cell_setting' value 'Triclinic' changed to 'triclinic'
according to the built-in table from CIF Core dictionary named
'cif_core.dic' version 2.4.1 from 2010-06-29.

Automatic conversion script
Id: cif_fix_values 1646 2011-03-28 12:23:43Z adriana 
;
_cod_original_formula_sum 'C46.75 H34 Br N4 O3.50 Re'
_cod_database_code 4312492

loop_
_symmetry_equiv_pos_as_xyz
'x, y, z'
'-x, -y, -z'

loop_
_atom_site_label
_atom_site_type_symbol
_atom_site_fract_x
_atom_site_fract_y
_atom_site_fract_z
_atom_site_U_iso_or_equiv
_atom_site_adp_type
_atom_site_occupancy
_atom_site_symmetry_multiplicity
_atom_site_calc_flag
_atom_site_refinement_flags
_atom_site_disorder_assembly
_atom_site_disorder_group
Re Re 0.29704(4) 0.51669(3) 0.20056(3) 0.02925(16) Uani 1 1 d . . .
Br Br 0.29580(12) 0.44750(8) 0.08201(7) 0.0462(3) Uani 1 1 d . . .
C1 C 0.6588(11) 0.4198(7) 0.1544(6) 0.033(2) Uani 1 1 d . . .
H1 H 0.5834 0.4156 0.1191 0.040 Uiso 1 1 calc R . .
C2 C 0.8139(11) 0.3727(7) 0.1284(7) 0.041(3) Uani 1 1 d . . .
H2A H 0.8633 0.4165 0.0697 0.050 Uiso 1 1 calc R . .
H2B H 0.8862 0.3661 0.1682 0.050 Uiso 1 1 calc R . .
C3 C 0.7912(13) 0.2716(8) 0.1297(8) 0.056(3) Uani 1 1 d . . .
H3A H 0.7362 0.2294 0.1876 0.067 Uiso 1 1 calc R . .
H3B H 0.7225 0.2792 0.0879 0.067 Uiso 1 1 calc R . .
C4 C 0.9429(14) 0.2197(8) 0.1085(8) 0.059(3) Uani 1 1 d . . .
H4A H 0.9876 0.2538 0.0474 0.088 Uiso 1 1 calc R . .
H4B H 0.9222 0.1506 0.1203 0.088 Uiso 1 1 calc R . .
H4C H 1.0178 0.2208 0.1437 0.088 Uiso 1 1 calc R . .
C11 C 0.8009(11) 0.5780(7) 0.1132(7) 0.038(3) Uani 1 1 d . . .
H11 H 0.9070 0.5541 0.1057 0.046 Uiso 1 1 calc R . .
C12 C 0.7522(11) 0.6733(8) 0.1014(7) 0.045(3) Uani 1 1 d . . .
H12 H 0.8172 0.7283 0.0861 0.053 Uiso 1 1 calc R . .
C13 C 0.5860(11) 0.6740(7) 0.1163(6) 0.031(2) Uani 1 1 d . . .
C21 C 0.6542(12) 0.3007(8) 0.3099(7) 0.048(3) Uani 1 1 d . . .
H21 H 0.7627 0.2809 0.3084 0.058 Uiso 1 1 calc R . .
C22 C 0.5370(12) 0.2670(8) 0.3781(8) 0.058(3) Uani 1 1 d . . .
H22 H 0.5471 0.2173 0.4331 0.069 Uiso 1 1 calc R . .
C23 C 0.4004(12) 0.3175(8) 0.3539(7) 0.041(3) Uani 1 1 d . . .
C31 C 0.4797(10) 0.7618(7) 0.1036(7) 0.031(2) Uani 1 1 d . . .
C32 C 0.4589(11) 0.8254(7) 0.0204(7) 0.036(2) Uani 1 1 d . . .
C33 C 0.5353(11) 0.8064(8) -0.0548(7) 0.039(3) Uani 1 1 d . . .
H33 H 0.6038 0.7497 -0.0482 0.047 Uiso 1 1 calc R . .
C34 C 0.5106(12) 0.8681(8) -0.1339(7) 0.046(3) Uani 1 1 d . . .
H34 H 0.5666 0.8553 -0.1821 0.055 Uiso 1 1 calc R . .
C35 C 0.4027(12) 0.9526(8) -0.1484(7) 0.042(3) Uani 1 1 d . . .
C36 C 0.3292(11) 0.9713(7) -0.0770(7) 0.035(2) Uani 1 1 d . . .
C37 C 0.3568(10) 0.9099(6) 0.0078(7) 0.033(2) Uani 1 1 d . . .
C38 C 0.2828(11) 0.9323(7) 0.0783(7) 0.035(2) Uani 1 1 d . . .
C39 C 0.3108(12) 0.8714(8) 0.1608(8) 0.047(3) Uani 1 1 d . . .
H39 H 0.2625 0.8867 0.2089 0.057 Uiso 1 1 calc R . .
C40 C 0.4112(11) 0.7879(7) 0.1711(7) 0.040(3) Uani 1 1 d . . .
H40 H 0.4329 0.7476 0.2269 0.048 Uiso 1 1 calc R . .
C41 C 0.3711(14) 1.0122(9) -0.2299(8) 0.057(3) Uani 1 1 d . . .
H41 H 0.4206 0.9976 -0.2783 0.069 Uiso 1 1 calc R . .
C42 C 0.2683(15) 1.0920(9) -0.2400(9) 0.060(3) Uani 1 1 d . . .
H42 H 0.2499 1.1343 -0.2960 0.072 Uiso 1 1 calc R . .
C43 C 0.1925(13) 1.1114(8) -0.1713(8) 0.052(3) Uani 1 1 d . . .
H43 H 0.1186 1.1658 -0.1800 0.062 Uiso 1 1 calc R . .
C44 C 0.2197(12) 1.0538(8) -0.0878(8) 0.045(3) Uani 1 1 d . . .
C45 C 0.1434(12) 1.0703(7) -0.0135(8) 0.042(3) Uani 1 1 d . . .
H45 H 0.0656 1.1224 -0.0195 0.050 Uiso 1 1 calc R . .
C46 C 0.1765(11) 1.0162(7) 0.0632(8) 0.041(3) Uani 1 1 d . . .
H46 H 0.1279 1.0336 0.1102 0.049 Uiso 1 1 calc R . .
C47 C 0.2394(12) 0.2979(8) 0.4055(7) 0.040(3) Uani 1 1 d . . .
C48 C 0.1423(11) 0.2331(7) 0.3946(6) 0.034(2) Uani 1 1 d . . .
C49 C 0.1872(13) 0.1990(7) 0.3248(7) 0.044(3) Uani 1 1 d . . .
H49 H 0.2802 0.2230 0.2837 0.053 Uiso 1 1 calc R . .
C50 C 0.0990(13) 0.1338(8) 0.3174(7) 0.050(3) Uani 1 1 d . . .
H50 H 0.1268 0.1143 0.2700 0.060 Uiso 1 1 calc R . .
C51 C -0.0376(12) 0.0937(7) 0.3816(7) 0.042(3) Uani 1 1 d . . .
C52 C -0.0861(12) 0.1276(8) 0.4482(7) 0.047(3) Uani 1 1 d . . .
C53 C 0.0046(11) 0.1991(8) 0.4534(7) 0.040(3) Uani 1 1 d . . .
C54 C -0.0447(14) 0.2331(9) 0.5222(8) 0.056(3) Uani 1 1 d . . .
C55 C 0.0519(17) 0.2980(11) 0.5286(8) 0.075(4) Uani 1 1 d . . .
H55 H 0.0221 0.3216 0.5736 0.090 Uiso 1 1 calc R . .
C56 C 0.1910(15) 0.3293(10) 0.4711(8) 0.066(4) Uani 1 1 d . . .
H56 H 0.2545 0.3739 0.4776 0.079 Uiso 1 1 calc R . .
C57 C -0.1245(15) 0.0215(9) 0.3771(9) 0.063(4) Uani 1 1 d . . .
H57 H -0.0954 -0.0009 0.3314 0.075 Uiso 1 1 calc R . .
C58 C -0.2549(14) -0.0169(9) 0.4412(10) 0.067(4) Uani 1 1 d . . .
H58 H -0.3128 -0.0670 0.4388 0.080 Uiso 1 1 calc R . .
C59 C -0.3022(13) 0.0135(9) 0.5059(9) 0.060(4) Uani 1 1 d . . .
H59 H -0.3913 -0.0157 0.5483 0.072 Uiso 1 1 calc R . .
C60 C -0.2224(13) 0.0880(9) 0.5122(8) 0.053(3) Uani 1 1 d . . .
C61 C -0.2643(16) 0.1257(11) 0.5771(9) 0.074(4) Uani 1 1 d . . .
H61 H -0.3540 0.0993 0.6202 0.089 Uiso 1 1 calc R . .
C62 C -0.1862(16) 0.1959(11) 0.5818(9) 0.071(4) Uani 1 1 d . . .
H62 H -0.2246 0.2214 0.6250 0.085 Uiso 1 1 calc R . .
C71 C 0.0960(12) 0.4592(8) 0.2514(7) 0.041(3) Uani 1 1 d . . .
C72 C 0.1870(11) 0.6339(8) 0.1409(7) 0.041(3) Uani 1 1 d U . .
C73 C 0.2782(12) 0.5594(8) 0.2901(8) 0.051(3) Uani 1 1 d D . .
N11 N 0.5372(8) 0.5803(5) 0.1403(5) 0.0299(19) Uani 1 1 d . . .
N12 N 0.6687(8) 0.5234(5) 0.1380(5) 0.0315(19) Uani 1 1 d . . .
N21 N 0.4314(8) 0.3807(6) 0.2708(5) 0.034(2) Uani 1 1 d . . .
N22 N 0.5888(8) 0.3678(6) 0.2443(6) 0.037(2) Uani 1 1 d . . .
O71 O -0.0301(8) 0.4293(5) 0.2788(5) 0.053(2) Uani 1 1 d . . .
O72 O 0.1158(8) 0.7048(5) 0.1053(5) 0.0470(19) Uani 1 1 d . . .
O73 O 0.2604(10) 0.5846(6) 0.3447(6) 0.059(2) Uani 1 1 d D . .
O1S O -0.146(4) 0.638(2) 0.322(2) 0.075 Uiso 0.25 1 d PD A 1
C11S C -0.219(3) 0.565(2) 0.3641(18) 0.075 Uiso 0.25 1 d PD A 1
C12S C -0.172(6) 0.483(3) 0.437(3) 0.075 Uiso 0.25 1 d PD A 1
H12A H -0.0682 0.4563 0.4186 0.112 Uiso 0.25 1 calc PR A 1
H12B H -0.2496 0.4302 0.4584 0.112 Uiso 0.25 1 calc PR A 1
H12C H -0.1659 0.5053 0.4822 0.112 Uiso 0.25 1 calc PR A 1
C13S C -0.368(4) 0.545(4) 0.351(3) 0.075 Uiso 0.25 1 d PD A 1
H13A H -0.4039 0.6024 0.3041 0.112 Uiso 0.25 1 calc PR A 1
H13B H -0.4458 0.5313 0.4038 0.112 Uiso 0.25 1 calc PR A 1
H13C H -0.3557 0.4864 0.3357 0.112 Uiso 0.25 1 calc PR A 1
C21S C -0.296(6) 0.600(3) 0.337(2) 0.075 Uiso 0.25 1 d PD B 2
H21A H -0.2211 0.5803 0.2970 0.112 Uiso 0.25 1 d PR B 2
H21B H -0.3869 0.6311 0.3123 0.112 Uiso 0.25 1 d PR B 2
H21C H -0.2478 0.6458 0.3516 0.112 Uiso 0.25 1 d PR B 2
C22S C -0.351(3) 0.5087(18) 0.4153(16) 0.075 Uiso 0.50 1 d PD B 2
H22A H -0.2609 0.4766 0.4413 0.090 Uiso 0.25 1 d PR B 2
H22B H -0.3993 0.4620 0.4021 0.090 Uiso 0.25 1 d PR B 2
H22C H -0.2869 0.5626 0.3737 0.112 Uiso 0.25 1 d PR B 2
H22D H -0.2844 0.4569 0.4481 0.112 Uiso 0.25 1 d PR B 2
H22E H -0.4071 0.4831 0.3861 0.112 Uiso 0.25 1 d PR B 2
C23S C -0.459(2) 0.5426(15) 0.4721(12) 0.075 Uiso 0.25 1 d P . 2
H23A H -0.5271 0.5942 0.4407 0.090 Uiso 0.25 1 d PR . 2
H23B H -0.4048 0.5681 0.5024 0.090 Uiso 0.25 1 d PR . 2
O2S O -0.459(2) 0.5426(15) 0.4721(12) 0.075 Uiso 0.25 1 d PD . 2

loop_
_atom_site_aniso_label
_atom_site_aniso_U_11
_atom_site_aniso_U_22
_atom_site_aniso_U_33
_atom_site_aniso_U_23
_atom_site_aniso_U_13
_atom_site_aniso_U_12
Re 0.0184(2) 0.0244(2) 0.0381(3) -0.00238(17) -0.00840(16) -0.00572(14)
Br 0.0400(6) 0.0440(7) 0.0547(7) -0.0152(6) -0.0146(5) -0.0063(5)
C1 0.025(5) 0.026(5) 0.043(6) -0.006(5) -0.008(5) -0.003(4)
C2 0.027(5) 0.027(6) 0.065(7) -0.010(5) -0.010(5) -0.004(4)
C3 0.046(7) 0.038(7) 0.078(9) -0.021(6) -0.005(6) 0.000(5)
C4 0.065(8) 0.038(7) 0.071(9) -0.021(6) -0.016(7) 0.013(6)
C11 0.023(5) 0.031(6) 0.055(7) -0.008(5) -0.005(5) -0.013(4)
C12 0.021(5) 0.031(6) 0.073(8) -0.009(6) -0.010(5) -0.009(4)
C13 0.029(5) 0.022(5) 0.035(6) 0.002(4) -0.010(4) -0.013(4)
C21 0.033(6) 0.040(7) 0.057(7) 0.004(6) -0.023(6) -0.003(5)
C22 0.038(7) 0.042(7) 0.061(8) 0.019(6) -0.019(6) -0.008(5)
C23 0.038(6) 0.034(6) 0.042(7) -0.006(5) -0.002(5) -0.010(5)
C31 0.022(5) 0.018(5) 0.047(6) -0.008(5) 0.002(5) -0.013(4)
C32 0.025(5) 0.027(6) 0.048(7) -0.007(5) 0.002(5) -0.014(4)
C33 0.028(5) 0.034(6) 0.059(8) -0.019(6) -0.008(5) -0.008(4)
C34 0.039(6) 0.047(7) 0.050(7) -0.018(6) -0.006(5) -0.006(5)
C35 0.034(6) 0.034(6) 0.051(7) -0.007(6) -0.006(5) -0.012(5)
C36 0.022(5) 0.028(6) 0.050(7) -0.009(5) -0.005(5) -0.005(4)
C37 0.018(5) 0.017(5) 0.061(7) -0.008(5) -0.007(5) -0.013(4)
C38 0.023(5) 0.027(6) 0.050(7) -0.011(5) 0.002(5) -0.012(4)
C39 0.040(6) 0.035(6) 0.064(8) -0.017(6) -0.005(6) -0.008(5)
C40 0.035(6) 0.034(6) 0.050(7) -0.008(5) -0.017(5) -0.006(5)
C41 0.054(8) 0.059(8) 0.053(8) -0.010(7) -0.014(6) -0.016(6)
C42 0.063(8) 0.053(8) 0.055(8) -0.001(7) -0.029(7) -0.011(7)
C43 0.047(7) 0.034(6) 0.066(9) -0.002(6) -0.025(6) -0.011(5)
C44 0.032(6) 0.041(7) 0.065(8) -0.015(6) -0.017(6) -0.017(5)
C45 0.040(6) 0.019(5) 0.063(8) -0.009(6) -0.020(6) 0.000(4)
C46 0.036(6) 0.022(6) 0.066(8) -0.017(6) -0.009(6) -0.009(5)
C47 0.038(6) 0.036(6) 0.038(6) -0.003(5) -0.011(5) -0.005(5)
C48 0.033(6) 0.029(6) 0.028(6) 0.005(5) -0.010(5) 0.000(4)
C49 0.043(6) 0.025(6) 0.050(7) 0.000(5) -0.007(5) 0.000(5)
C50 0.054(7) 0.044(7) 0.048(7) -0.008(6) -0.011(6) -0.017(6)
C51 0.033(6) 0.029(6) 0.054(7) 0.001(5) -0.018(5) -0.009(5)
C52 0.029(6) 0.035(6) 0.052(7) 0.014(6) -0.020(5) -0.003(5)
C53 0.025(5) 0.041(6) 0.039(6) 0.002(5) -0.005(5) -0.006(5)
C54 0.051(7) 0.057(8) 0.053(8) -0.011(7) -0.007(6) -0.013(6)
C55 0.097(11) 0.088(11) 0.042(8) -0.029(8) 0.007(7) -0.028(9)
C56 0.071(9) 0.075(10) 0.044(8) -0.014(7) 0.004(7) -0.031(7)
C57 0.061(8) 0.052(8) 0.068(9) -0.005(7) -0.038(7) 0.005(7)
C58 0.040(8) 0.041(7) 0.105(12) -0.005(8) -0.028(8) -0.010(6)
C59 0.030(6) 0.046(8) 0.083(10) 0.003(7) -0.021(7) -0.011(6)
C60 0.035(6) 0.048(7) 0.057(8) 0.002(6) -0.012(6) 0.001(6)
C61 0.051(8) 0.076(10) 0.063(9) 0.003(8) 0.000(7) -0.008(7)
C62 0.064(9) 0.071(10) 0.061(9) -0.016(7) 0.017(7) -0.025(8)
C71 0.031(6) 0.046(7) 0.045(7) -0.009(5) -0.017(5) -0.005(5)
C72 0.016(4) 0.050(6) 0.055(6) -0.015(5) -0.007(4) -0.013(4)
C73 0.026(6) 0.029(6) 0.067(9) -0.001(6) 0.025(6) -0.015(5)
N11 0.019(4) 0.021(4) 0.042(5) -0.004(4) -0.007(4) -0.001(3)
N12 0.022(4) 0.023(4) 0.040(5) -0.001(4) -0.006(4) -0.008(3)
N21 0.021(4) 0.027(5) 0.046(5) -0.004(4) -0.011(4) -0.002(3)
N22 0.018(4) 0.020(4) 0.058(6) 0.003(4) -0.009(4) -0.006(3)
O71 0.024(4) 0.044(5) 0.073(5) -0.001(4) -0.010(4) -0.013(3)
O72 0.028(4) 0.035(4) 0.066(5) -0.002(4) -0.021(4) 0.004(3)
O73 0.057(5) 0.056(6) 0.052(5) -0.003(5) -0.008(4) -0.025(4)

loop_
_atom_type_symbol
_atom_type_description
_atom_type_scat_dispersion_real
_atom_type_scat_dispersion_imag
_atom_type_scat_source
C C 0.0033 0.0016 'International Tables Vol C Tables 4.2.6.8 and 6.1.1.4'
H H 0.0000 0.0000 'International Tables Vol C Tables 4.2.6.8 and 6.1.1.4'
N N 0.0061 0.0033 'International Tables Vol C Tables 4.2.6.8 and 6.1.1.4'
O O 0.0106 0.0060 'International Tables Vol C Tables 4.2.6.8 and 6.1.1.4'
Br Br -0.2901 2.4595 'International Tables Vol C Tables 4.2.6.8 and 6.1.1.4'
Re Re -1.0185 7.2310 'International Tables Vol C Tables 4.2.6.8 and 6.1.1.4'

loop_
_geom_angle_atom_site_label_1
_geom_angle_atom_site_label_2
_geom_angle_atom_site_label_3
_geom_angle
_geom_angle_site_symmetry_1
_geom_angle_site_symmetry_3
_geom_angle_publ_flag
C73 Re C72 88.5(5) . . ?
C73 Re C71 87.9(4) . . ?
C72 Re C71 86.5(4) . . ?
C73 Re N21 90.9(4) . . ?
C72 Re N21 178.6(3) . . ?
C71 Re N21 94.7(4) . . ?
C73 Re N11 93.2(4) . . ?
C72 Re N11 94.8(3) . . ?
C71 Re N11 178.3(4) . . ?
N21 Re N11 84.0(3) . . ?
C73 Re Br 174.1(3) . . ?
C72 Re Br 91.5(3) . . ?
C71 Re Br 86.2(3) . . ?
N21 Re Br 89.3(2) . . ?
N11 Re Br 92.7(2) . . ?
N12 C1 N22 108.5(8) . . ?
N12 C1 C2 113.8(7) . . ?
N22 C1 C2 113.0(8) . . ?
C3 C2 C1 111.6(8) . . ?
C4 C3 C2 113.6(9) . . ?
N12 C11 C12 107.1(9) . . ?
C11 C12 C13 106.1(8) . . ?
N11 C13 C12 109.2(8) . . ?
N11 C13 C31 124.3(8) . . ?
C12 C13 C31 126.4(8) . . ?
C22 C21 N22 107.1(9) . . ?
C21 C22 C23 107.6(10) . . ?
N21 C23 C22 109.3(9) . . ?
N21 C23 C47 123.9(9) . . ?
C22 C23 C47 126.4(10) . . ?
C40 C31 C32 118.9(9) . . ?
C40 C31 C13 121.1(9) . . ?
C32 C31 C13 119.7(9) . . ?
C31 C32 C37 120.0(9) . . ?
C31 C32 C33 122.3(9) . . ?
C37 C32 C33 117.7(10) . . ?
C34 C33 C32 120.9(10) . . ?
C33 C34 C35 122.5(11) . . ?
C36 C35 C41 121.1(10) . . ?
C36 C35 C34 116.9(10) . . ?
C41 C35 C34 121.9(11) . . ?
C35 C36 C44 119.1(10) . . ?
C35 C36 C37 122.3(9) . . ?
C44 C36 C37 118.6(10) . . ?
C38 C37 C32 119.7(9) . . ?
C38 C37 C36 120.7(9) . . ?
C32 C37 C36 119.6(9) . . ?
C39 C38 C37 120.0(9) . . ?
C39 C38 C46 122.0(10) . . ?
C37 C38 C46 118.0(10) . . ?
C40 C39 C38 118.8(10) . . ?
C31 C40 C39 122.3(10) . . ?
C42 C41 C35 119.5(12) . . ?
C43 C42 C41 120.8(12) . . ?
C42 C43 C44 122.0(11) . . ?
C43 C44 C45 124.5(11) . . ?
C43 C44 C36 117.4(11) . . ?
C45 C44 C36 118.1(10) . . ?
C46 C45 C44 122.3(10) . . ?
C45 C46 C38 122.1(11) . . ?
C56 C47 C48 119.0(10) . . ?
C56 C47 C23 121.1(10) . . ?
C48 C47 C23 119.2(10) . . ?
C53 C48 C47 119.6(10) . . ?
C53 C48 C49 119.2(10) . . ?
C47 C48 C49 121.2(9) . . ?
C50 C49 C48 120.9(10) . . ?
C49 C50 C51 119.8(11) . . ?
C57 C51 C52 119.5(11) . . ?
C57 C51 C50 120.1(12) . . ?
C52 C51 C50 120.4(10) . . ?
C51 C52 C53 119.2(10) . . ?
C51 C52 C60 120.6(11) . . ?
C53 C52 C60 120.2(12) . . ?
C48 C53 C52 120.3(11) . . ?
C48 C53 C54 120.6(10) . . ?
C52 C53 C54 119.0(10) . . ?
C55 C54 C62 123.4(12) . . ?
C55 C54 C53 117.5(11) . . ?
C62 C54 C53 119.0(11) . . ?
C56 C55 C54 121.4(12) . . ?
C47 C56 C55 121.8(12) . . ?
C58 C57 C51 118.6(13) . . ?
C59 C58 C57 122.9(13) . . ?
C58 C59 C60 121.0(12) . . ?
C59 C60 C61 125.1(12) . . ?
C59 C60 C52 117.4(13) . . ?
C61 C60 C52 117.5(12) . . ?
C62 C61 C60 124.0(13) . . ?
C61 C62 C54 120.2(13) . . ?
O71 C71 Re 175.9(9) . . ?
O72 C72 Re 178.3(9) . . ?
O73 C73 Re 177.1(10) . . ?
N12 N11 C13 106.1(7) . . ?
N12 N11 Re 122.9(5) . . ?
C13 N11 Re 129.8(6) . . ?
N11 N12 C11 111.4(7) . . ?
N11 N12 C1 120.5(7) . . ?
C11 N12 C1 128.0(8) . . ?
C23 N21 N22 105.6(7) . . ?
C23 N21 Re 129.2(7) . . ?
N22 N21 Re 121.7(6) . . ?
C21 N22 N21 110.3(8) . . ?
C21 N22 C1 130.0(8) . . ?
N21 N22 C1 119.6(7) . . ?
O1S C11S C13S 126(2) . . ?
O1S C11S C12S 125.1(19) . . ?
C13S C11S C12S 109(3) . . ?
C23S C22S C21S 106.4(15) . . ?
O2S C23S C23S 0.0(19) 2_466 2_466 ?
O2S C23S C22S 103(2) 2_466 . ?
C23S C23S C22S 103(2) 2_466 . ?

loop_
_geom_bond_atom_site_label_1
_geom_bond_atom_site_label_2
_geom_bond_distance
_geom_bond_site_symmetry_2
_geom_bond_publ_flag
Re C73 1.858(12) . ?
Re C72 1.883(11) . ?
Re C71 1.899(11) . ?
Re N21 2.221(7) . ?
Re N11 2.241(7) . ?
Re Br 2.6237(12) . ?
C1 N12 1.438(12) . ?
C1 N22 1.455(12) . ?
C1 C2 1.512(13) . ?
C2 C3 1.506(14) . ?
C3 C4 1.500(15) . ?
C11 N12 1.362(11) . ?
C11 C12 1.362(14) . ?
C12 C13 1.408(13) . ?
C13 N11 1.355(11) . ?
C13 C31 1.468(13) . ?
C21 C22 1.346(15) . ?
C21 N22 1.348(12) . ?
C22 C23 1.373(14) . ?
C23 N21 1.346(12) . ?
C23 C47 1.480(14) . ?
C31 C40 1.371(14) . ?
C31 C32 1.397(14) . ?
C32 C37 1.412(13) . ?
C32 C33 1.449(14) . ?
C33 C34 1.345(15) . ?
C34 C35 1.439(15) . ?
C35 C36 1.382(15) . ?
C35 C41 1.391(15) . ?
C36 C44 1.428(14) . ?
C36 C37 1.429(14) . ?
C37 C38 1.398(14) . ?
C38 C39 1.397(15) . ?
C38 C46 1.424(13) . ?
C39 C40 1.396(14) . ?
C41 C42 1.366(17) . ?
C42 C43 1.353(17) . ?
C43 C44 1.400(15) . ?
C44 C45 1.416(15) . ?
C45 C46 1.313(14) . ?
C47 C56 1.361(16) . ?
C47 C48 1.422(14) . ?
C48 C53 1.387(13) . ?
C48 C49 1.451(15) . ?
C49 C50 1.343(15) . ?
C50 C51 1.436(15) . ?
C51 C57 1.397(16) . ?
C51 C52 1.400(16) . ?
C52 C53 1.417(15) . ?
C52 C60 1.431(15) . ?
C53 C54 1.434(16) . ?
C54 C55 1.383(17) . ?
C54 C62 1.427(16) . ?
C55 C56 1.382(17) . ?
C57 C58 1.393(18) . ?
C58 C59 1.338(19) . ?
C59 C60 1.402(17) . ?
C60 C61 1.407(19) . ?
C61 C62 1.328(19) . ?
C71 O71 1.154(11) . ?
C72 O72 1.159(12) . ?
C73 O73 1.121(8) . ?
N11 N12 1.341(10) . ?
N21 N22 1.364(10) . ?
O1S C11S 1.186(15) . ?
C11S C13S 1.43(2) . ?
C11S C12S 1.44(2) . ?
C21S C22S 1.501(15) . ?
C22S C23S 1.414(14) . ?
C23S O2S 1.40(4) 2_466 ?
C23S C23S 1.40(4) 2_466 ?

loop_
_geom_torsion_atom_site_label_1
_geom_torsion_atom_site_label_2
_geom_torsion_atom_site_label_3
_geom_torsion_atom_site_label_4
_geom_torsion
_geom_torsion_site_symmetry_1
_geom_torsion_site_symmetry_2
_geom_torsion_site_symmetry_3
_geom_torsion_site_symmetry_4
_geom_torsion_publ_flag
N12 C1 C2 C3 -168.3(9) . . . . ?
N22 C1 C2 C3 67.4(12) . . . . ?
C1 C2 C3 C4 -177.2(10) . . . . ?
N12 C11 C12 C13 -2.5(12) . . . . ?
C11 C12 C13 N11 2.7(12) . . . . ?
C11 C12 C13 C31 -174.0(10) . . . . ?
N22 C21 C22 C23 -2.3(14) . . . . ?
C21 C22 C23 N21 1.1(14) . . . . ?
C21 C22 C23 C47 173.7(11) . . . . ?
N11 C13 C31 C40 86.1(12) . . . . ?
C12 C13 C31 C40 -97.6(12) . . . . ?
N11 C13 C31 C32 -99.9(11) . . . . ?
C12 C13 C31 C32 76.3(13) . . . . ?
C40 C31 C32 C37 -5.9(13) . . . . ?
C13 C31 C32 C37 180.0(8) . . . . ?
C40 C31 C32 C33 176.0(9) . . . . ?
C13 C31 C32 C33 1.9(13) . . . . ?
C31 C32 C33 C34 178.8(9) . . . . ?
C37 C32 C33 C34 0.7(14) . . . . ?
C32 C33 C34 C35 -3.1(15) . . . . ?
C33 C34 C35 C36 3.0(15) . . . . ?
C33 C34 C35 C41 -176.0(10) . . . . ?
C41 C35 C36 C44 -0.3(15) . . . . ?
C34 C35 C36 C44 -179.4(9) . . . . ?
C41 C35 C36 C37 178.6(9) . . . . ?
C34 C35 C36 C37 -0.5(14) . . . . ?
C31 C32 C37 C38 3.1(13) . . . . ?
C33 C32 C37 C38 -178.8(8) . . . . ?
C31 C32 C37 C36 -176.4(8) . . . . ?
C33 C32 C37 C36 1.7(12) . . . . ?
C35 C36 C37 C38 178.7(9) . . . . ?
C44 C36 C37 C38 -2.4(13) . . . . ?
C35 C36 C37 C32 -1.8(13) . . . . ?
C44 C36 C37 C32 177.1(8) . . . . ?
C32 C37 C38 C39 0.5(13) . . . . ?
C36 C37 C38 C39 179.9(9) . . . . ?
C32 C37 C38 C46 -177.9(8) . . . . ?
C36 C37 C38 C46 1.6(13) . . . . ?
C37 C38 C39 C40 -1.1(14) . . . . ?
C46 C38 C39 C40 177.2(9) . . . . ?
C32 C31 C40 C39 5.4(14) . . . . ?
C13 C31 C40 C39 179.4(9) . . . . ?
C38 C39 C40 C31 -1.9(15) . . . . ?
C36 C35 C41 C42 1.5(16) . . . . ?
C34 C35 C41 C42 -179.6(10) . . . . ?
C35 C41 C42 C43 -2.5(18) . . . . ?
C41 C42 C43 C44 2.5(18) . . . . ?
C42 C43 C44 C45 -179.7(10) . . . . ?
C42 C43 C44 C36 -1.3(15) . . . . ?
C35 C36 C44 C43 0.2(14) . . . . ?
C37 C36 C44 C43 -178.7(8) . . . . ?
C35 C36 C44 C45 178.7(9) . . . . ?
C37 C36 C44 C45 -0.2(13) . . . . ?
C43 C44 C45 C46 -177.8(10) . . . . ?
C36 C44 C45 C46 3.8(14) . . . . ?
C44 C45 C46 C38 -4.8(15) . . . . ?
C39 C38 C46 C45 -176.3(10) . . . . ?
C37 C38 C46 C45 2.0(14) . . . . ?
N21 C23 C47 C56 -110.9(13) . . . . ?
C22 C23 C47 C56 77.5(16) . . . . ?
N21 C23 C47 C48 78.4(13) . . . . ?
C22 C23 C47 C48 -93.2(14) . . . . ?
C56 C47 C48 C53 -3.2(15) . . . . ?
C23 C47 C48 C53 167.7(9) . . . . ?
C56 C47 C48 C49 178.9(10) . . . . ?
C23 C47 C48 C49 -10.2(14) . . . . ?
C53 C48 C49 C50 -1.2(15) . . . . ?
C47 C48 C49 C50 176.6(10) . . . . ?
C48 C49 C50 C51 -2.9(16) . . . . ?
C49 C50 C51 C57 -176.2(10) . . . . ?
C49 C50 C51 C52 4.8(16) . . . . ?
C57 C51 C52 C53 178.6(9) . . . . ?
C50 C51 C52 C53 -2.4(15) . . . . ?
C57 C51 C52 C60 0.9(15) . . . . ?
C50 C51 C52 C60 179.9(9) . . . . ?
C47 C48 C53 C52 -174.3(9) . . . . ?
C49 C48 C53 C52 3.6(14) . . . . ?
C47 C48 C53 C54 3.4(15) . . . . ?
C49 C48 C53 C54 -178.7(9) . . . . ?
C51 C52 C53 C48 -1.8(15) . . . . ?
C60 C52 C53 C48 175.9(9) . . . . ?
C51 C52 C53 C54 -179.5(10) . . . . ?
C60 C52 C53 C54 -1.8(15) . . . . ?
C48 C53 C54 C55 -1.8(17) . . . . ?
C52 C53 C54 C55 175.9(11) . . . . ?
C48 C53 C54 C62 -179.5(11) . . . . ?
C52 C53 C54 C62 -1.8(17) . . . . ?
C62 C54 C55 C56 177.6(13) . . . . ?
C53 C54 C55 C56 0(2) . . . . ?
C48 C47 C56 C55 1.5(19) . . . . ?
C23 C47 C56 C55 -169.2(12) . . . . ?
C54 C55 C56 C47 0(2) . . . . ?
C52 C51 C57 C58 -2.0(16) . . . . ?
C50 C51 C57 C58 179.0(10) . . . . ?
C51 C57 C58 C59 1.3(18) . . . . ?
C57 C58 C59 C60 0.7(19) . . . . ?
C58 C59 C60 C61 179.1(12) . . . . ?
C58 C59 C60 C52 -1.8(17) . . . . ?
C51 C52 C60 C59 1.0(15) . . . . ?
C53 C52 C60 C59 -176.7(10) . . . . ?
C51 C52 C60 C61 -179.9(10) . . . . ?
C53 C52 C60 C61 2.4(15) . . . . ?
C59 C60 C61 C62 179.7(13) . . . . ?
C52 C60 C61 C62 1(2) . . . . ?
C60 C61 C62 C54 -4(2) . . . . ?
C55 C54 C62 C61 -172.8(14) . . . . ?
C53 C54 C62 C61 5(2) . . . . ?
C73 Re C71 O71 98(14) . . . . ?
C72 Re C71 O71 10(14) . . . . ?
N21 Re C71 O71 -171(14) . . . . ?
N11 Re C71 O71 -132(13) . . . . ?
Br Re C71 O71 -82(14) . . . . ?
C73 Re C72 O72 -83(34) . . . . ?
C71 Re C72 O72 5(34) . . . . ?
N21 Re C72 O72 -146(26) . . . . ?
N11 Re C72 O72 -177(100) . . . . ?
Br Re C72 O72 91(34) . . . . ?
C72 Re C73 O73 68(21) . . . . ?
C71 Re C73 O73 -19(21) . . . . ?
N21 Re C73 O73 -113(21) . . . . ?
N11 Re C73 O73 163(21) . . . . ?
Br Re C73 O73 -22(24) . . . . ?
C12 C13 N11 N12 -1.8(11) . . . . ?
C31 C13 N11 N12 175.0(9) . . . . ?
C12 C13 N11 Re 165.6(7) . . . . ?
C31 C13 N11 Re -17.6(14) . . . . ?
C73 Re N11 N12 111.8(7) . . . . ?
C72 Re N11 N12 -159.5(7) . . . . ?
C71 Re N11 N12 -18(13) . . . . ?
N21 Re N11 N12 21.2(7) . . . . ?
Br Re N11 N12 -67.8(7) . . . . ?
C73 Re N11 C13 -53.8(9) . . . . ?
C72 Re N11 C13 35.0(9) . . . . ?
C71 Re N11 C13 176(100) . . . . ?
N21 Re N11 C13 -144.3(8) . . . . ?
Br Re N11 C13 126.7(8) . . . . ?
C13 N11 N12 C11 0.2(10) . . . . ?
Re N11 N12 C11 -168.3(6) . . . . ?
C13 N11 N12 C1 -175.7(8) . . . . ?
Re N11 N12 C1 15.8(11) . . . . ?
C12 C11 N12 N11 1.5(12) . . . . ?
C12 C11 N12 C1 177.1(9) . . . . ?
N22 C1 N12 N11 -67.4(10) . . . . ?
C2 C1 N12 N11 165.8(8) . . . . ?
N22 C1 N12 C11 117.4(10) . . . . ?
C2 C1 N12 C11 -9.3(14) . . . . ?
C22 C23 N21 N22 0.5(12) . . . . ?
C47 C23 N21 N22 -172.3(9) . . . . ?
C22 C23 N21 Re -158.1(8) . . . . ?
C47 C23 N21 Re 29.1(14) . . . . ?
C73 Re N21 C23 46.0(9) . . . . ?
C72 Re N21 C23 109(17) . . . . ?
C71 Re N21 C23 -42.0(9) . . . . ?
N11 Re N21 C23 139.1(9) . . . . ?
Br Re N21 C23 -128.2(8) . . . . ?
C73 Re N21 N22 -109.6(7) . . . . ?
C72 Re N21 N22 -47(17) . . . . ?
C71 Re N21 N22 162.4(7) . . . . ?
N11 Re N21 N22 -16.5(7) . . . . ?
Br Re N21 N22 76.3(7) . . . . ?
C22 C21 N22 N21 2.7(13) . . . . ?
C22 C21 N22 C1 -173.8(10) . . . . ?
C23 N21 N22 C21 -2.0(11) . . . . ?
Re N21 N22 C21 158.6(7) . . . . ?
C23 N21 N22 C1 175.0(8) . . . . ?
Re N21 N22 C1 -24.5(11) . . . . ?
N12 C1 N22 C21 -110.8(11) . . . . ?
C2 C1 N22 C21 16.4(14) . . . . ?
N12 C1 N22 N21 73.0(10) . . . . ?
C2 C1 N22 N21 -159.9(8) . . . . ?
C21S C22S C23S O2S 162(3) . . . 2_466 ?
C21S C22S C23S C23S 162(3) . . . 2_466 ?
